data_4506172
loop_
_publ_author_name
'Marcano, Daniela'
'Gerasimchuk, Nikolay'
'Nemykin, Victor'
'Silchenko, Svitlana'

_publ_section_title
;
 Synthesis, Characterization, and Studies of Coordination-Polymeres With
 Isomeric Pyridylcyanoximes: Route to Metal Ribbons With Very Short
 Tl&#x00B7;&#x00B7;&#x00B7;Tl Separations
;
_journal_issue 6
_journal_name_full 'Crystal Growth &amp; Design'
_journal_page_first 2877
_journal_paper_doi 10.1021/cg3000763
_journal_volume 12
_journal_year 2012
_chemical_formula_moiety 'C7 H4 N3 O Tl'
_chemical_formula_sum 'C7 H4 N3 O Tl'
_chemical_formula_weight 350.50
_chemical_melting_point 'decomposes upon heating to 110C'
_chemical_name_common Tl(3PCO)
_chemical_name_systematic
; 
 Thallium(I) 3-pyridylcyanoximate 
;
_space_group_IT_number 2
_symmetry_cell_setting triclinic
_symmetry_Int_Tables_number 2
_symmetry_space_group_name_Hall '-P 1'
_symmetry_space_group_name_H-M 'P -1'
_atom_sites_solution_hydrogens geom
_atom_sites_solution_primary direct
_atom_sites_solution_secondary difmap
_audit_creation_method SHELXL-97
_cell_angle_alpha 68.140(2)
_cell_angle_beta 86.965(3)
_cell_angle_gamma 79.763(3)
_cell_formula_units_Z 2
_cell_length_a 3.7364(8)
_cell_length_b 9.365(2)
_cell_length_c 12.156(3)
_cell_measurement_reflns_used 39
_cell_measurement_temperature 120(2)
_cell_measurement_theta_max 25.2
_cell_measurement_theta_min 1.01
_cell_volume 388.45(15)
_computing_cell_refinement 'SAINT (Bruker, 1998)'
_computing_data_collection 'SMART (Bruker, 1998)'
_computing_data_reduction 'SAINT (Bruker, 1998)'
_computing_molecular_graphics 'ORTEP-III (Burnett & Johnson, 1996)'
_computing_publication_material 'CIFTAB (Sheldrick, 1997)'
_computing_structure_refinement 'SHELXL-97 (Sheldrick, 1997)'
_computing_structure_solution 'SHELXS-97 (Sheldrick, 1990)'
_diffrn_ambient_temperature 120(2)
_diffrn_measured_fraction_theta_full 0.996
_diffrn_measured_fraction_theta_max 0.996
_diffrn_measurement_device_type 'Bruker APEX2 CCD area detector'
_diffrn_measurement_method 'omega scans'
_diffrn_radiation_monochromator graphite
_diffrn_radiation_source 'fine-focus sealed tube'
_diffrn_radiation_type MoK\a
_diffrn_radiation_wavelength 0.71073
_diffrn_reflns_av_R_equivalents 0.0242
_diffrn_reflns_av_sigmaI/netI 0.0288
_diffrn_reflns_limit_h_max 4
_diffrn_reflns_limit_h_min -4
_diffrn_reflns_limit_k_max 11
_diffrn_reflns_limit_k_min -11
_diffrn_reflns_limit_l_max 15
_diffrn_reflns_limit_l_min -15
_diffrn_reflns_number 4453
_diffrn_reflns_theta_full 26.73
_diffrn_reflns_theta_max 26.73
_diffrn_reflns_theta_min 1.81
_exptl_absorpt_coefficient_mu 20.737
_exptl_absorpt_correction_T_max 0.4488
_exptl_absorpt_correction_T_min 0.1382
_exptl_absorpt_correction_type multi-scan
_exptl_absorpt_process_details 'SADABS (Bruker AXS, 2005)'
_exptl_crystal_colour yellow
_exptl_crystal_density_diffrn 2.997
_exptl_crystal_density_meas ?
_exptl_crystal_density_method 'not measured'
_exptl_crystal_description block
_exptl_crystal_F_000 312
_exptl_crystal_size_max 0.16
_exptl_crystal_size_mid 0.10
_exptl_crystal_size_min 0.05
_refine_diff_density_max 2.657
_refine_diff_density_min -1.425
_refine_diff_density_rms 0.203
_refine_ls_extinction_method none
_refine_ls_goodness_of_fit_ref 1.092
_refine_ls_hydrogen_treatment refall
_refine_ls_matrix_type full
_refine_ls_number_parameters 125
_refine_ls_number_reflns 1650
_refine_ls_number_restraints 0
_refine_ls_restrained_S_all 1.092
_refine_ls_R_factor_all 0.0293
_refine_ls_R_factor_gt 0.0262
_refine_ls_shift/su_max 0.001
_refine_ls_shift/su_mean 0.000
_refine_ls_structure_factor_coef Fsqd
_refine_ls_weighting_details 'calc w=1/[\s^2^(Fo^2^)+(0.0291P)^2^+2.0176P] where P=(Fo^2^+2Fc^2^)/3'
_refine_ls_weighting_scheme calc
_refine_ls_wR_factor_gt 0.0600
_refine_ls_wR_factor_ref 0.0614
_reflns_number_gt 1534
_reflns_number_total 1650
_reflns_threshold_expression >2sigma(I)
_cod_data_source_file cg3000763_si_002.cif
_cod_data_source_block adm-tl3pco
_cod_depositor_comments
;
The following automatic conversions were performed:

'_symmetry_cell_setting' value 'Triclinic' changed to 'triclinic'
according to /home/saulius/struct/CIF-dictionaries/cif_core.dic
dictionary named 'cif_core.dic' version 2.4.1 from 2010-06-29.

Automatic conversion script
Id: cif_fix_values 1891 2012-01-12 08:04:46Z andrius 

The following automatic conversions were performed:

'_exptl_crystal_density_meas' value 'not measured' was changed to '?'
- the value is perceived as not measured.

Automatic conversion script
Id: cif_fix_values 3008 2015-01-20 13:52:24Z robertas 
;
_cod_original_cell_volume 388.43(14)
_cod_database_code 4506172

loop_
_symmetry_equiv_pos_as_xyz
'x, y, z'
'-x, -y, -z'

loop_
_atom_site_label
_atom_site_type_symbol
_atom_site_fract_x
_atom_site_fract_y
_atom_site_fract_z
_atom_site_U_iso_or_equiv
_atom_site_adp_type
_atom_site_occupancy
_atom_site_symmetry_multiplicity
_atom_site_calc_flag
C1 C 0.2294(18) 0.3779(8) 0.2956(6) 0.0235(14) Uani 1 1 d
C2 C 0.4308(18) 0.3024(8) 0.2222(6) 0.0261(15) Uani 1 1 d
C3 C 0.0523(17) 0.5415(8) 0.2403(6) 0.0229(14) Uani 1 1 d
C4 C 0.0736(17) 0.6242(8) 0.1203(6) 0.0213(13) Uani 1 1 d
C5 C -0.0899(18) 0.7790(8) 0.0723(6) 0.0249(14) Uani 1 1 d
C6 C -0.2696(19) 0.8448(9) 0.1476(7) 0.0263(15) Uani 1 1 d
C7 C -0.144(2) 0.6199(9) 0.3086(7) 0.0284(16) Uani 1 1 d
H4 H 0.22(2) 0.579(9) 0.071(7) 0.024(19) Uiso 1 1 d
H5 H -0.082(17) 0.834(7) -0.015(6) 0.009(15) Uiso 1 1 d
H6 H -0.39(2) 0.940(9) 0.115(7) 0.023(19) Uiso 1 1 d
H7 H -0.17(2) 0.562(10) 0.393(8) 0.04(2) Uiso 1 1 d
N1 N 0.2037(18) 0.3026(7) 0.4108(6) 0.0331(14) Uani 1 1 d
N2 N 0.5903(18) 0.2427(8) 0.1637(6) 0.0370(15) Uani 1 1 d
N3 N -0.2990(17) 0.7686(7) 0.2638(6) 0.0300(14) Uani 1 1 d
O1 O 0.3678(16) 0.1560(6) 0.4500(5) 0.0376(13) Uani 1 1 d
Tl1 Tl 0.17097(7) -0.06308(3) 0.37659(2) 0.02316(10) Uani 1 1 d

loop_
_atom_site_aniso_label
_atom_site_aniso_U_11
_atom_site_aniso_U_22
_atom_site_aniso_U_33
_atom_site_aniso_U_23
_atom_site_aniso_U_13
_atom_site_aniso_U_12
C1 0.020(3) 0.031(4) 0.020(3) -0.007(3) 0.000(3) -0.014(3)
C2 0.021(3) 0.020(3) 0.028(4) 0.002(3) -0.005(3) -0.003(3)
C3 0.013(3) 0.029(4) 0.030(4) -0.012(3) 0.003(3) -0.012(3)
C4 0.014(3) 0.027(3) 0.024(3) -0.010(3) 0.006(3) -0.006(3)
C5 0.022(3) 0.026(4) 0.024(4) -0.005(3) -0.001(3) -0.006(3)
C6 0.018(3) 0.024(4) 0.038(4) -0.011(3) -0.005(3) -0.005(3)
C7 0.027(4) 0.039(4) 0.027(4) -0.016(3) 0.007(3) -0.017(3)
N1 0.036(4) 0.026(3) 0.036(4) -0.006(3) -0.006(3) -0.013(3)
N2 0.031(3) 0.032(4) 0.044(4) -0.011(3) 0.004(3) -0.004(3)
N3 0.026(3) 0.033(3) 0.037(4) -0.018(3) -0.002(3) -0.007(3)
O1 0.046(3) 0.031(3) 0.038(3) -0.014(2) -0.007(3) -0.009(2)
Tl1 0.02011(14) 0.03081(16) 0.02237(15) -0.01184(11) 0.00346(9) -0.01046(10)

loop_
_atom_type_symbol
_atom_type_description
_atom_type_scat_dispersion_real
_atom_type_scat_dispersion_imag
_atom_type_scat_source
C C 0.0033 0.0016 'International Tables Vol C Tables 4.2.6.8 and 6.1.1.4'
H H 0.0000 0.0000 'International Tables Vol C Tables 4.2.6.8 and 6.1.1.4'
N N 0.0061 0.0033 'International Tables Vol C Tables 4.2.6.8 and 6.1.1.4'
O O 0.0106 0.0060 'International Tables Vol C Tables 4.2.6.8 and 6.1.1.4'
Tl Tl -2.8358 9.6688 'International Tables Vol C Tables 4.2.6.8 and 6.1.1.4'

loop_
_geom_angle_atom_site_label_1
_geom_angle_atom_site_label_2
_geom_angle_atom_site_label_3
_geom_angle
_geom_angle_site_symmetry_1
_geom_angle_site_symmetry_3
N1 C1 C2 121.0(6) . .
N1 C1 C3 120.1(6) . .
C2 C1 C3 118.9(6) . .
N2 C2 C1 179.8(9) . .
C4 C3 C7 117.4(7) . .
C4 C3 C1 121.8(6) . .
C7 C3 C1 120.8(6) . .
C3 C4 C5 120.0(6) . .
C3 C4 H4 121(5) . .
C5 C4 H4 119(5) . .
C6 C5 C4 117.7(7) . .
C6 C5 H5 124(4) . .
C4 C5 H5 118(4) . .
N3 C6 C5 124.2(7) . .
N3 C6 H6 119(5) . .
C5 C6 H6 117(5) . .
N3 C7 C3 123.2(7) . .
N3 C7 H7 119(5) . .
C3 C7 H7 118(5) . .
O1 N1 C1 114.6(7) . .
C7 N3 C6 117.6(6) . .
N1 O1 Tl1 118.5(4) . 2_656
N1 O1 Tl1 122.6(4) . .
Tl1 O1 Tl1 118.4(2) 2_656 .
O1 Tl1 O1 61.6(2) 2_656 .
O1 Tl1 Tl1 66.96(13) 2_656 2_556
O1 Tl1 Tl1 49.55(13) . 2_556
O1 Tl1 Tl1 130.63(13) 2_656 1_455
O1 Tl1 Tl1 114.74(12) . 1_455
Tl1 Tl1 Tl1 75.801(9) 2_556 1_455
O1 Tl1 Tl1 49.37(13) 2_656 1_655
O1 Tl1 Tl1 65.26(12) . 1_655
Tl1 Tl1 Tl1 104.199(9) 2_556 1_655
Tl1 Tl1 Tl1 180.00(3) 1_455 1_655

loop_
_geom_bond_atom_site_label_1
_geom_bond_atom_site_label_2
_geom_bond_distance
_geom_bond_site_symmetry_2
C1 N1 1.320(9) .
C1 C2 1.440(10) .
C1 C3 1.468(10) .
C2 N2 1.143(10) .
C3 C4 1.380(10) .
C3 C7 1.401(10) .
C4 C5 1.381(10) .
C4 H4 0.96(8) .
C5 C6 1.371(10) .
C5 H5 0.99(7) .
C6 N3 1.332(10) .
C6 H6 0.88(8) .
C7 N3 1.324(10) .
C7 H7 0.98(9) .
N1 O1 1.316(8) .
O1 Tl1 2.580(6) 2_656
O1 Tl1 2.742(5) .
Tl1 O1 2.580(6) 2_656
Tl1 Tl1 3.7050(8) 2_556
Tl1 Tl1 3.7364(8) 1_455
Tl1 Tl1 3.7364(8) 1_655

loop_
_geom_torsion_atom_site_label_1
_geom_torsion_atom_site_label_2
_geom_torsion_atom_site_label_3
_geom_torsion_atom_site_label_4
_geom_torsion
_geom_torsion_site_symmetry_1
_geom_torsion_site_symmetry_4
N1 C1 C2 N2 174(100) . .
C3 C1 C2 N2 -7(100) . .
N1 C1 C3 C4 179.9(6) . .
C2 C1 C3 C4 0.1(9) . .
N1 C1 C3 C7 0.3(9) . .
C2 C1 C3 C7 -179.4(6) . .
C7 C3 C4 C5 1.0(9) . .
C1 C3 C4 C5 -178.5(6) . .
C3 C4 C5 C6 0.0(10) . .
C4 C5 C6 N3 -0.6(10) . .
C4 C3 C7 N3 -1.6(10) . .
C1 C3 C7 N3 177.9(6) . .
C2 C1 N1 O1 -1.4(9) . .
C3 C1 N1 O1 178.8(6) . .
C3 C7 N3 C6 1.1(10) . .
C5 C6 N3 C7 0.1(10) . .
C1 N1 O1 Tl1 126.9(5) . 2_656
C1 N1 O1 Tl1 -62.0(7) . .
N1 O1 Tl1 O1 -171.2(7) . 2_656
Tl1 O1 Tl1 O1 0.0 2_656 2_656
N1 O1 Tl1 Tl1 -88.3(5) . 2_556
Tl1 O1 Tl1 Tl1 82.9(2) 2_656 2_556
N1 O1 Tl1 Tl1 -46.7(6) . 1_455
Tl1 O1 Tl1 Tl1 124.47(19) 2_656 1_455
N1 O1 Tl1 Tl1 133.3(6) . 1_655
Tl1 O1 Tl1 Tl1 -55.53(19) 2_656 1_655
